data_2108601
loop_
_publ_author_name
'Moliterni, Anna'
'Altamura, Davide'
'Lassandro, Rocco'
'Olieric, Vincent'
'Ferri, Gianmarco'
'Cardarelli, Francesco'
'Camposeo, Andrea'
'Pisignano, Dario'
'Anthony, John E.'
'Giannini, Cinzia'

_publ_section_title
;
 Synthesis, crystal structure, polymorphism and microscopic luminescence
 properties of anthracene derivative compounds
;
_journal_issue 3
_journal_name_full 'Acta Crystallographica Section B'
_journal_page_first
;
;
_journal_paper_doi 10.1107/S2052520620004424
_journal_volume 76
_journal_year 2020
_chemical_formula_moiety 'C36 H50 Si2'
_chemical_formula_sum 'C36 H50 Si2'
_chemical_formula_weight 538.94
_space_group_crystal_system triclinic
_space_group_IT_number 2
_space_group_name_Hall '-P 1'
_space_group_name_H-M_alt 'P -1'
_atom_sites_solution_hydrogens geom
_audit_creation_method SHELXL-2014/7
_cell_angle_alpha 115.07(3)
_cell_angle_beta 102.61(3)
_cell_angle_gamma 98.82(3)
_cell_formula_units_Z 1
_cell_length_a 8.6020(17)
_cell_length_b 10.085(2)
_cell_length_c 11.209(2)
_cell_measurement_reflns_used 1335
_cell_measurement_temperature 296(2)
_cell_measurement_theta_max 31.480
_cell_measurement_theta_min 2.170
_cell_volume 825.6(4)
_computing_structure_refinement 'SHELXL-2014/7 (Sheldrick, 2014)'
_diffrn_ambient_temperature 296(2)
_diffrn_measured_fraction_theta_full 0.983
_diffrn_measured_fraction_theta_max 0.909
_diffrn_measurement_device_type 'multi-axis PRIGo goniometer'
_diffrn_measurement_method '\w scans, shutterless continuous rotation method'
_diffrn_radiation_probe x-ray
_diffrn_radiation_type synchrotron
_diffrn_radiation_wavelength 0.72932
_diffrn_reflns_av_R_equivalents 0.0263
_diffrn_reflns_av_unetI/netI 0.0160
_diffrn_reflns_Laue_measured_fraction_full 0.983
_diffrn_reflns_Laue_measured_fraction_max 0.909
_diffrn_reflns_limit_h_max 12
_diffrn_reflns_limit_h_min -12
_diffrn_reflns_limit_k_max 14
_diffrn_reflns_limit_k_min -14
_diffrn_reflns_limit_l_max 16
_diffrn_reflns_limit_l_min -15
_diffrn_reflns_number 27676
_diffrn_reflns_point_group_measured_fraction_full 0.983
_diffrn_reflns_point_group_measured_fraction_max 0.909
_diffrn_reflns_theta_full 25.950
_diffrn_reflns_theta_max 31.480
_diffrn_reflns_theta_min 2.170
_diffrn_standards_decay_% 0.5
_diffrn_standards_interval_time 0.00167
_diffrn_standards_number 4620
_exptl_absorpt_coefficient_mu 0.136
_exptl_absorpt_correction_type none
_exptl_crystal_colour yellow
_exptl_crystal_density_diffrn 1.084
_exptl_crystal_description block
_exptl_crystal_F_000 294
_exptl_crystal_size_max 0.090
_exptl_crystal_size_mid 0.077
_exptl_crystal_size_min 0.077
_refine_diff_density_max 0.319
_refine_diff_density_min -0.317
_refine_diff_density_rms 0.054
_refine_ls_extinction_method none
_refine_ls_goodness_of_fit_ref 1.059
_refine_ls_hydrogen_treatment constr
_refine_ls_matrix_type full
_refine_ls_number_parameters 178
_refine_ls_number_reflns 4620
_refine_ls_number_restraints 0
_refine_ls_restrained_S_all 1.059
_refine_ls_R_factor_all 0.0395
_refine_ls_R_factor_gt 0.0386
_refine_ls_shift/su_max 0.000
_refine_ls_shift/su_mean 0.000
_refine_ls_structure_factor_coef Fsqd
_refine_ls_weighting_details 'w=1/[\s^2^(Fo^2^)+(0.0706P)^2^+0.1231P] where P=(Fo^2^+2Fc^2^)/3'
_refine_ls_weighting_scheme calc
_refine_ls_wR_factor_gt 0.1151
_refine_ls_wR_factor_ref 0.1162
_reflns_Friedel_coverage 0.000
_reflns_number_gt 4447
_reflns_number_total 4620
_reflns_threshold_expression 'I > 2\s(I)'
_cod_data_source_file ra5074sup1.cif
_cod_data_source_block II
_cod_database_code 2108601
_shelx_shelxl_version_number 2014/7
_shelx_space_group_comment
;
The symmetry employed for this shelxl refinement is uniquely defined
by the following loop, which should always be used as a source of
symmetry information in preference to the above space-group names.
They are only intended as comments.
;
_shelx_estimated_absorpt_t_min 0.999
_shelx_estimated_absorpt_t_max 1.000
_publcif_info_exptl_table_max_cols 4
_publcif_info_exptl_table_use_headnotes n

loop_
_space_group_symop_operation_xyz
'x, y, z'
'-x, -y, -z'

loop_
_atom_site_label
_atom_site_type_symbol
_atom_site_fract_x
_atom_site_fract_y
_atom_site_fract_z
_atom_site_U_iso_or_equiv
_atom_site_adp_type
_atom_site_occupancy
_atom_site_site_symmetry_order
_atom_site_calc_flag
_atom_site_refinement_flags_posn
_atom_site_refinement_flags_adp
_atom_site_refinement_flags_occupancy
_atom_site_disorder_assembly
_atom_site_disorder_group
Si1 Si 0.18459(3) 0.18680(3) 0.32597(2) 0.03045(9) Uani 1 1 d . . . . .
C1 C 0.12184(13) 0.29554(12) 0.23562(11) 0.0383(2) Uani 1 1 d . . . . .
C2 C 0.04121(12) 0.43215(10) 0.08574(9) 0.03209(18) Uani 1 1 d . . . . .
C3 C -0.12671(11) 0.40482(10) 0.01398(9) 0.03191(18) Uani 1 1 d . . . . .
C4 C 0.16818(11) 0.52677(10) 0.07290(9) 0.03271(18) Uani 1 1 d . . . . .
C5 C 0.14913(14) 0.27582(12) 0.49964(10) 0.0399(2) Uani 1 1 d . . . . .
H5 H 0.1746 0.2134 0.5445 0.048 Uiso 1 1 calc R U . . .
C6 C 0.08369(13) 0.35981(11) 0.16930(10) 0.0363(2) Uani 1 1 d . . . . .
C7 C 0.05679(13) -0.01820(12) 0.21266(11) 0.0395(2) Uani 1 1 d . . . . .
H7 H 0.1102 -0.0643 0.1424 0.047 Uiso 1 1 calc R U . . .
C8 C 0.41254(13) 0.20975(14) 0.35141(12) 0.0443(2) Uani 1 1 d . . . . .
H8 H 0.4682 0.3188 0.4105 0.053 Uiso 1 1 calc R U . . .
C9 C -0.25754(13) 0.30944(12) 0.02455(11) 0.0403(2) Uani 1 1 d . . . . .
H9 H -0.2325 0.2646 0.0810 0.048 Uiso 1 1 calc R U . . .
C10 C 0.33841(13) 0.55747(14) 0.14507(12) 0.0439(2) Uani 1 1 d . . . . .
H10 H 0.3673 0.5137 0.2019 0.053 Uiso 1 1 calc R U . . .
C11 C -0.41805(15) 0.28305(15) -0.04652(13) 0.0495(3) Uani 1 1 d . . . . .
H11 H -0.5017 0.2200 -0.0386 0.059 Uiso 1 1 calc R U . . .
C12 C 0.45931(14) 0.64956(16) 0.13241(14) 0.0523(3) Uani 1 1 d . . . . .
H12 H 0.5698 0.6683 0.1805 0.063 Uiso 1 1 calc R U . . .
C13 C -0.03051(18) 0.27784(18) 0.48561(15) 0.0568(3) Uani 1 1 d . . . . .
H13A H -0.1008 0.1751 0.4377 0.085 Uiso 1 1 calc R U . . .
H13B H -0.0624 0.3302 0.4341 0.085 Uiso 1 1 calc R U . . .
H13C H -0.0416 0.3295 0.5763 0.085 Uiso 1 1 calc R U . . .
C14 C 0.45544(17) 0.16374(19) 0.21661(16) 0.0597(3) Uani 1 1 d . . . . .
H14A H 0.4160 0.2215 0.1731 0.090 Uiso 1 1 calc R U . . .
H14B H 0.4037 0.0570 0.1552 0.090 Uiso 1 1 calc R U . . .
H14C H 0.5735 0.1838 0.2369 0.090 Uiso 1 1 calc R U . . .
C15 C 0.2658(2) 0.43708(16) 0.59437(14) 0.0606(3) Uani 1 1 d . . . . .
H15A H 0.3788 0.4329 0.6096 0.091 Uiso 1 1 calc R U . . .
H15B H 0.2446 0.4793 0.6817 0.091 Uiso 1 1 calc R U . . .
H15C H 0.2471 0.5000 0.5511 0.091 Uiso 1 1 calc R U . . .
C16 C 0.0579(2) -0.10950(15) 0.29180(16) 0.0649(4) Uani 1 1 d . . . . .
H16A H 0.1703 -0.1015 0.3362 0.097 Uiso 1 1 calc R U . . .
H16B H -0.0002 -0.2145 0.2282 0.097 Uiso 1 1 calc R U . . .
H16C H 0.0042 -0.0699 0.3608 0.097 Uiso 1 1 calc R U . . .
C17 C -0.12106(17) -0.03768(17) 0.13345(16) 0.0635(4) Uani 1 1 d . . . . .
H17A H -0.1197 0.0169 0.0812 0.095 Uiso 1 1 calc R U . . .
H17B H -0.1803 0.0017 0.1981 0.095 Uiso 1 1 calc R U . . .
H17C H -0.1749 -0.1439 0.0713 0.095 Uiso 1 1 calc R U . . .
C18 C 0.4854(2) 0.1290(3) 0.4289(2) 0.0851(6) Uani 1 1 d . . . . .
H18A H 0.4509 0.1540 0.5098 0.128 Uiso 1 1 calc R U . . .
H18B H 0.6042 0.1615 0.4564 0.128 Uiso 1 1 calc R U . . .
H18C H 0.4469 0.0208 0.3692 0.128 Uiso 1 1 calc R U . . .

loop_
_atom_site_aniso_label
_atom_site_aniso_U_11
_atom_site_aniso_U_22
_atom_site_aniso_U_33
_atom_site_aniso_U_23
_atom_site_aniso_U_13
_atom_site_aniso_U_12
Si1 0.03174(14) 0.03600(15) 0.03312(14) 0.02610(12) 0.00693(9) 0.01022(9)
C1 0.0423(5) 0.0439(5) 0.0393(5) 0.0301(4) 0.0096(4) 0.0140(4)
C2 0.0414(4) 0.0338(4) 0.0297(4) 0.0222(4) 0.0091(3) 0.0147(3)
C3 0.0394(4) 0.0332(4) 0.0308(4) 0.0214(4) 0.0102(3) 0.0132(3)
C4 0.0387(4) 0.0350(4) 0.0313(4) 0.0218(4) 0.0083(3) 0.0139(3)
C5 0.0495(5) 0.0438(5) 0.0356(4) 0.0264(4) 0.0121(4) 0.0168(4)
C6 0.0434(5) 0.0396(5) 0.0352(4) 0.0259(4) 0.0102(4) 0.0150(4)
C7 0.0447(5) 0.0380(5) 0.0393(5) 0.0223(4) 0.0134(4) 0.0088(4)
C8 0.0345(4) 0.0566(6) 0.0524(6) 0.0367(5) 0.0107(4) 0.0121(4)
C9 0.0454(5) 0.0444(5) 0.0431(5) 0.0309(4) 0.0149(4) 0.0128(4)
C10 0.0405(5) 0.0544(6) 0.0457(5) 0.0348(5) 0.0061(4) 0.0149(4)
C11 0.0424(5) 0.0578(7) 0.0580(7) 0.0375(6) 0.0157(5) 0.0097(5)
C12 0.0376(5) 0.0670(8) 0.0588(7) 0.0403(6) 0.0071(5) 0.0119(5)
C13 0.0586(7) 0.0679(8) 0.0598(7) 0.0356(7) 0.0298(6) 0.0280(6)
C14 0.0495(6) 0.0780(9) 0.0670(8) 0.0422(7) 0.0280(6) 0.0211(6)
C15 0.0700(8) 0.0508(7) 0.0455(6) 0.0161(6) 0.0061(6) 0.0132(6)
C16 0.0935(11) 0.0435(6) 0.0630(8) 0.0358(6) 0.0211(7) 0.0069(6)
C17 0.0451(6) 0.0599(8) 0.0617(8) 0.0198(6) 0.0011(5) 0.0019(5)
C18 0.0542(8) 0.1471(18) 0.1147(14) 0.1055(15) 0.0306(9) 0.0528(10)

loop_
_atom_type_symbol
_atom_type_description
_atom_type_scat_dispersion_real
_atom_type_scat_dispersion_imag
_atom_type_scat_source
C C 0.0034 0.0017 'International Tables Vol C Tables 4.2.6.8 and 6.1.1.4'
H H 0.0000 0.0000 'International Tables Vol C Tables 4.2.6.8 and 6.1.1.4'
Si Si 0.0865 0.0750 'International Tables Vol C Tables 4.2.6.8 and 6.1.1.4'

loop_
_geom_angle_atom_site_label_1
_geom_angle_atom_site_label_2
_geom_angle_atom_site_label_3
_geom_angle
_geom_angle_site_symmetry_1
_geom_angle_site_symmetry_3
_geom_angle_publ_flag
C1 Si1 C8 106.22(5) . . ?
C1 Si1 C5 107.65(5) . . ?
C8 Si1 C5 109.92(6) . . ?
C1 Si1 C7 107.78(5) . . ?
C8 Si1 C7 112.32(6) . . ?
C5 Si1 C7 112.61(6) . . ?
C6 C1 Si1 175.59(10) . . ?
C4 C2 C3 120.57(8) . . ?
C4 C2 C6 119.59(8) . . ?
C3 C2 C6 119.82(9) . . ?
C2 C3 C9 121.84(8) . . ?
C2 C3 C4 119.63(8) . 2_565 ?
C9 C3 C4 118.53(9) . 2_565 ?
C2 C4 C10 121.77(8) . . ?
C2 C4 C3 119.80(8) . 2_565 ?
C10 C4 C3 118.43(9) . 2_565 ?
C13 C5 C15 110.31(11) . . ?
C13 C5 Si1 112.25(9) . . ?
C15 C5 Si1 111.48(9) . . ?
C13 C5 H5 107.5 . . ?
C15 C5 H5 107.5 . . ?
Si1 C5 H5 107.5 . . ?
C1 C6 C2 177.43(11) . . ?
C16 C7 C17 110.38(11) . . ?
C16 C7 Si1 112.71(8) . . ?
C17 C7 Si1 114.07(9) . . ?
C16 C7 H7 106.4 . . ?
C17 C7 H7 106.4 . . ?
Si1 C7 H7 106.4 . . ?
C18 C8 C14 110.76(12) . . ?
C18 C8 Si1 112.81(9) . . ?
C14 C8 Si1 113.35(9) . . ?
C18 C8 H8 106.5 . . ?
C14 C8 H8 106.5 . . ?
Si1 C8 H8 106.5 . . ?
C11 C9 C3 120.98(9) . . ?
C11 C9 H9 119.5 . . ?
C3 C9 H9 119.5 . . ?
C12 C10 C4 121.14(10) . . ?
C12 C10 H10 119.4 . . ?
C4 C10 H10 119.4 . . ?
C9 C11 C12 120.59(11) . 2_565 ?
C9 C11 H11 119.7 . . ?
C12 C11 H11 119.7 2_565 . ?
C10 C12 C11 120.32(11) . 2_565 ?
C10 C12 H12 119.8 . . ?
C11 C12 H12 119.8 2_565 . ?
C5 C13 H13A 109.5 . . ?
C5 C13 H13B 109.5 . . ?
H13A C13 H13B 109.5 . . ?
C5 C13 H13C 109.5 . . ?
H13A C13 H13C 109.5 . . ?
H13B C13 H13C 109.5 . . ?
C8 C14 H14A 109.5 . . ?
C8 C14 H14B 109.5 . . ?
H14A C14 H14B 109.5 . . ?
C8 C14 H14C 109.5 . . ?
H14A C14 H14C 109.5 . . ?
H14B C14 H14C 109.5 . . ?
C5 C15 H15A 109.5 . . ?
C5 C15 H15B 109.5 . . ?
H15A C15 H15B 109.5 . . ?
C5 C15 H15C 109.5 . . ?
H15A C15 H15C 109.5 . . ?
H15B C15 H15C 109.5 . . ?
C7 C16 H16A 109.5 . . ?
C7 C16 H16B 109.5 . . ?
H16A C16 H16B 109.5 . . ?
C7 C16 H16C 109.5 . . ?
H16A C16 H16C 109.5 . . ?
H16B C16 H16C 109.5 . . ?
C7 C17 H17A 109.5 . . ?
C7 C17 H17B 109.5 . . ?
H17A C17 H17B 109.5 . . ?
C7 C17 H17C 109.5 . . ?
H17A C17 H17C 109.5 . . ?
H17B C17 H17C 109.5 . . ?
C8 C18 H18A 109.5 . . ?
C8 C18 H18B 109.5 . . ?
H18A C18 H18B 109.5 . . ?
C8 C18 H18C 109.5 . . ?
H18A C18 H18C 109.5 . . ?
H18B C18 H18C 109.5 . . ?

loop_
_geom_bond_atom_site_label_1
_geom_bond_atom_site_label_2
_geom_bond_distance
_geom_bond_site_symmetry_2
_geom_bond_publ_flag
Si1 C1 1.8449(11) . ?
Si1 C8 1.8816(11) . ?
Si1 C5 1.8843(12) . ?
Si1 C7 1.8877(15) . ?
C1 C6 1.2031(13) . ?
C2 C4 1.4106(14) . ?
C2 C3 1.4114(13) . ?
C2 C6 1.4334(12) . ?
C3 C9 1.4242(14) . ?
C3 C4 1.4300(12) 2_565 ?
C4 C10 1.4233(14) . ?
C4 C3 1.4299(11) 2_565 ?
C5 C13 1.5229(17) . ?
C5 C15 1.533(2) . ?
C5 H5 0.9800 . ?
C7 C16 1.5251(16) . ?
C7 C17 1.5278(18) . ?
C7 H7 0.9800 . ?
C8 C18 1.5258(17) . ?
C8 C14 1.5285(18) . ?
C8 H8 0.9800 . ?
C9 C11 1.3561(16) . ?
C9 H9 0.9300 . ?
C10 C12 1.3580(17) . ?
C10 H10 0.9300 . ?
C11 C12 1.4120(16) 2_565 ?
C11 H11 0.9300 . ?
C12 C11 1.4120(16) 2_565 ?
C12 H12 0.9300 . ?
C13 H13A 0.9600 . ?
C13 H13B 0.9600 . ?
C13 H13C 0.9600 . ?
C14 H14A 0.9600 . ?
C14 H14B 0.9600 . ?
C14 H14C 0.9600 . ?
C15 H15A 0.9600 . ?
C15 H15B 0.9600 . ?
C15 H15C 0.9600 . ?
C16 H16A 0.9600 . ?
C16 H16B 0.9600 . ?
C16 H16C 0.9600 . ?
C17 H17A 0.9600 . ?
C17 H17B 0.9600 . ?
C17 H17C 0.9600 . ?
C18 H18A 0.9600 . ?
C18 H18B 0.9600 . ?
C18 H18C 0.9600 . ?

loop_
_geom_torsion_atom_site_label_1
_geom_torsion_atom_site_label_2
_geom_torsion_atom_site_label_3
_geom_torsion_atom_site_label_4
_geom_torsion
_geom_torsion_site_symmetry_1
_geom_torsion_site_symmetry_2
_geom_torsion_site_symmetry_3
_geom_torsion_site_symmetry_4
_geom_torsion_publ_flag
C4 C2 C3 C9 179.79(9) . . . . ?
C6 C2 C3 C9 1.58(14) . . . . ?
C4 C2 C3 C4 0.26(15) . . . 2_565 ?
C6 C2 C3 C4 -177.94(8) . . . 2_565 ?
C3 C2 C4 C10 179.40(9) . . . . ?
C6 C2 C4 C10 -2.39(15) . . . . ?
C3 C2 C4 C3 -0.26(15) . . . 2_565 ?
C6 C2 C4 C3 177.95(8) . . . 2_565 ?
C1 Si1 C5 C13 57.78(10) . . . . ?
C8 Si1 C5 C13 173.07(8) . . . . ?
C7 Si1 C5 C13 -60.88(10) . . . . ?
C1 Si1 C5 C15 -66.56(9) . . . . ?
C8 Si1 C5 C15 48.73(10) . . . . ?
C7 Si1 C5 C15 174.78(8) . . . . ?
C1 Si1 C7 C16 -162.71(10) . . . . ?
C8 Si1 C7 C16 80.62(11) . . . . ?
C5 Si1 C7 C16 -44.13(11) . . . . ?
C1 Si1 C7 C17 -35.82(10) . . . . ?
C8 Si1 C7 C17 -152.49(9) . . . . ?
C5 Si1 C7 C17 82.76(10) . . . . ?
C1 Si1 C8 C18 178.52(12) . . . . ?
C5 Si1 C8 C18 62.33(13) . . . . ?
C7 Si1 C8 C18 -63.88(13) . . . . ?
C1 Si1 C8 C14 -54.59(11) . . . . ?
C5 Si1 C8 C14 -170.77(9) . . . . ?
C7 Si1 C8 C14 63.01(11) . . . . ?
C2 C3 C9 C11 -179.20(10) . . . . ?
C4 C3 C9 C11 0.34(16) 2_565 . . . ?
C2 C4 C10 C12 -179.58(11) . . . . ?
C3 C4 C10 C12 0.08(17) 2_565 . . . ?
C3 C9 C11 C12 -0.33(19) . . . 2_565 ?
C4 C10 C12 C11 -0.1(2) . . . 2_565 ?

_cod_database_fobs_code 2108601
